data_7041481
loop_
_publ_author_name
'Tomaschautzky, Janek'
'Neumann, Beate'
'Stammler, Hans-Georg'
'Mitzel, Norbert W.'

_publ_section_title
;
 Poly-Lewis-acids based on bowl-shaped tribenzotriquinacene.
;
_journal_issue 4
_journal_name_full 'Dalton transactions (Cambridge, England : 2003)'
_journal_page_first 1112
_journal_page_last 1123
_journal_paper_doi 10.1039/c6dt04350j
_journal_volume 46
_journal_year 2017
_chemical_formula_moiety 'C28 H31 F3 Si3'
_chemical_formula_sum 'C28 H31 F3 Si3'
_chemical_formula_weight 508.80
_chemical_name_systematic
;
 ?
;
_space_group_crystal_system monoclinic
_space_group_IT_number 14
_space_group_name_Hall '-P 2ybc'
_space_group_name_H-M_alt 'P 1 21/c 1'
_symmetry_space_group_name_Hall '-P 2ybc'
_symmetry_space_group_name_H-M 'P 1 21/c 1'
_atom_sites_solution_hydrogens geom
_atom_sites_solution_primary direct
_audit_creation_date 2015-01-06
_audit_creation_method
;
  Olex2 1.2-ac2
  (compiled 2012.03.27 svn.r2268, GUI svn.r4156)
;
_audit_update_record
;
2016-11-02 deposited with the CCDC.
2016-12-15 downloaded from the CCDC.
;
_cell_angle_alpha 90
_cell_angle_beta 105.7173(5)
_cell_angle_gamma 90
_cell_formula_units_Z 8
_cell_length_a 28.66207(14)
_cell_length_b 9.64548(4)
_cell_length_c 19.37370(10)
_cell_measurement_reflns_used 84437
_cell_measurement_temperature 100.00(10)
_cell_measurement_theta_max 72.1130
_cell_measurement_theta_min 3.1870
_cell_volume 5155.78(4)
_computing_cell_refinement
;
CrysAlisPro, Agilent Technologies,
Version 1.171.37.35 (release 13-08-2014 CrysAlis171 .NET)
(compiled Aug 13 2014,18:06:01)
;
_computing_data_collection
;
CrysAlisPro, Agilent Technologies,
Version 1.171.37.35 (release 13-08-2014 CrysAlis171 .NET)
(compiled Aug 13 2014,18:06:01)
;
_computing_data_reduction
;
CrysAlisPro, Agilent Technologies,
Version 1.171.37.35 (release 13-08-2014 CrysAlis171 .NET)
(compiled Aug 13 2014,18:06:01)
;
_computing_molecular_graphics
;
O. V. Dolomanov, L. J. Bourhis, R. J. Gildea, J. A. K. Howard and H. Puschmann,
OLEX2: a complete structure solution, refinement and analysis program.
J. Appl. Cryst. (2009). 42, 339-341.
;
_computing_publication_material
;
O. V. Dolomanov, L. J. Bourhis, R. J. Gildea, J. A. K. Howard and H. Puschmann,
OLEX2: a complete structure solution, refinement and analysis program.
J. Appl. Cryst. (2009). 42, 339-341.
;
_computing_structure_refinement
;
SHELXL, G.M. Sheldrick, Acta Cryst.
(2008). A64, 112-122
;
_computing_structure_solution
;
SHELXS, G.M. Sheldrick, Acta Cryst.
(2008). A64, 112-122
;
_diffrn_ambient_environment N~2~
_diffrn_ambient_temperature 100.00(10)
_diffrn_detector 'CCD plate'
_diffrn_detector_area_resol_mean 5.3114
_diffrn_detector_type Atlas
_diffrn_measured_fraction_theta_full 0.9996
_diffrn_measured_fraction_theta_max 0.9979
_diffrn_measurement_details
;
#__ type_ start__ end____ width___ exp.time_
  1 omega -116.00   -5.00   1.0000    2.0000
omega____ theta____ kappa____ phi______ frames
    -      -38.5000  -19.0000  120.0000 111

#__ type_ start__ end____ width___ exp.time_
  2 omega  -50.00   33.00   1.0000    2.0000
omega____ theta____ kappa____ phi______ frames
    -      -38.5000   38.0000  120.0000 83

#__ type_ start__ end____ width___ exp.time_
  3 omega   18.00  112.00   1.0000    2.0000
omega____ theta____ kappa____ phi______ frames
    -       43.4488   57.0000   30.0000 94

#__ type_ start__ end____ width___ exp.time_
  4 omega   13.00  115.00   1.0000    2.0000
omega____ theta____ kappa____ phi______ frames
    -       43.4488   77.0000   90.0000 102

#__ type_ start__ end____ width___ exp.time_
  5 omega   13.00  115.00   1.0000    2.0000
omega____ theta____ kappa____ phi______ frames
    -       43.4488   77.0000  -90.0000 102

#__ type_ start__ end____ width___ exp.time_
  6 omega   13.00  115.00   1.0000    2.0000
omega____ theta____ kappa____ phi______ frames
    -       43.4488   77.0000  -30.0000 102

#__ type_ start__ end____ width___ exp.time_
  7 omega   13.00  115.00   1.0000    2.0000
omega____ theta____ kappa____ phi______ frames
    -       43.4488   77.0000  150.0000 102

#__ type_ start__ end____ width___ exp.time_
  8 omega  -28.00   74.00   1.0000    2.0000
omega____ theta____ kappa____ phi______ frames
    -       43.4488  -77.0000  -90.0000 102

#__ type_ start__ end____ width___ exp.time_
  9 omega   23.00  114.00   1.0000    2.0000
omega____ theta____ kappa____ phi______ frames
    -       43.4488   38.0000  -30.0000 91

#__ type_ start__ end____ width___ exp.time_
 10 omega   13.00  115.00   1.0000    2.0000
omega____ theta____ kappa____ phi______ frames
    -       43.4488   77.0000   30.0000 102

#__ type_ start__ end____ width___ exp.time_
 11 omega    1.00   82.00   1.0000    2.0000
omega____ theta____ kappa____ phi______ frames
    -       43.4488  -99.0000 -180.0000 81

#__ type_ start__ end____ width___ exp.time_
 12 omega   13.00  115.00   1.0000    2.0000
omega____ theta____ kappa____ phi______ frames
    -       43.4488   77.0000 -150.0000 102

#__ type_ start__ end____ width___ exp.time_
 13 omega   23.00   97.00   1.0000    2.0000
omega____ theta____ kappa____ phi______ frames
    -       43.4488 -125.0000   30.0000 74

#__ type_ start__ end____ width___ exp.time_
 14 omega   82.00  178.00   1.0000    9.0000
omega____ theta____ kappa____ phi______ frames
    -      111.0000   73.0000   41.2091 96

#__ type_ start__ end____ width___ exp.time_
 15 omega   82.00  178.00   1.0000    9.0000
omega____ theta____ kappa____ phi______ frames
    -      111.0000   73.0000   52.4514 96

#__ type_ start__ end____ width___ exp.time_
 16 omega   83.00  178.00   1.0000    9.0000
omega____ theta____ kappa____ phi______ frames
    -      111.0000   69.0000 -160.6146 95

#__ type_ start__ end____ width___ exp.time_
 17 omega   83.00  178.00   1.0000    9.0000
omega____ theta____ kappa____ phi______ frames
    -      111.0000   67.0000    0.8018 95

#__ type_ start__ end____ width___ exp.time_
 18 omega   87.00  178.00   1.0000    9.0000
omega____ theta____ kappa____ phi______ frames
    -      111.0000   50.0000 -159.1968 91

#__ type_ start__ end____ width___ exp.time_
 19 omega   84.00  178.00   1.0000    9.0000
omega____ theta____ kappa____ phi______ frames
    -      111.0000   64.0000  -58.1894 94

#__ type_ start__ end____ width___ exp.time_
 20 omega   85.00  178.00   1.0000    9.0000
omega____ theta____ kappa____ phi______ frames
    -      111.0000   61.0000   96.6165 93

#__ type_ start__ end____ width___ exp.time_
 21 omega   85.00  178.00   1.0000    9.0000
omega____ theta____ kappa____ phi______ frames
    -      111.0000   61.0000   30.0000 93

#__ type_ start__ end____ width___ exp.time_
 22 omega   85.00  178.00   1.0000    9.0000
omega____ theta____ kappa____ phi______ frames
    -      111.0000   61.0000  150.0000 93

#__ type_ start__ end____ width___ exp.time_
 23 omega   31.00  109.00   1.0000    9.0000
omega____ theta____ kappa____ phi______ frames
    -      111.0000  -94.0000  120.0000 78

#__ type_ start__ end____ width___ exp.time_
 24 omega   31.00  109.00   1.0000    9.0000
omega____ theta____ kappa____ phi______ frames
    -      111.0000  -94.0000  -30.0000 78

#__ type_ start__ end____ width___ exp.time_
 25 omega   31.00  109.00   1.0000    9.0000
omega____ theta____ kappa____ phi______ frames
    -      111.0000  -94.0000   30.0000 78

#__ type_ start__ end____ width___ exp.time_
 26 omega   81.00  178.00   1.0000    9.0000
omega____ theta____ kappa____ phi______ frames
    -      111.0000   77.0000  120.0000 97

#__ type_ start__ end____ width___ exp.time_
 27 omega   81.00  178.00   1.0000    9.0000
omega____ theta____ kappa____ phi______ frames
    -      111.0000   77.0000  -30.0000 97

#__ type_ start__ end____ width___ exp.time_
 28 omega   41.00  122.00   1.0000    9.0000
omega____ theta____ kappa____ phi______ frames
    -      111.0000 -125.0000   30.0000 81

#__ type_ start__ end____ width___ exp.time_
 29 omega   83.00  178.00   1.0000    9.0000
omega____ theta____ kappa____ phi______ frames
    -      111.0000   69.0000  -45.3478 95

#__ type_ start__ end____ width___ exp.time_
 30 omega   81.00  178.00   1.0000    9.0000
omega____ theta____ kappa____ phi______ frames
    -      111.0000   77.0000   30.0000 97

#__ type_ start__ end____ width___ exp.time_
 31 omega   41.00  122.00   1.0000    9.0000
omega____ theta____ kappa____ phi______ frames
    -      111.0000 -125.0000 -120.0000 81

#__ type_ start__ end____ width___ exp.time_
 32 omega   82.00  178.00   1.0000    9.0000
omega____ theta____ kappa____ phi______ frames
    -      111.0000   71.0000 -134.8651 96

#__ type_ start__ end____ width___ exp.time_
 33 omega   87.00  178.00   1.0000    9.0000
omega____ theta____ kappa____ phi______ frames
    -      111.0000   52.0000  -52.0910 91

#__ type_ start__ end____ width___ exp.time_
 34 omega   85.00  178.00   1.0000    9.0000
omega____ theta____ kappa____ phi______ frames
    -      111.0000   61.0000  -90.0000 93

#__ type_ start__ end____ width___ exp.time_
 35 omega   85.00  178.00   1.0000    9.0000
omega____ theta____ kappa____ phi______ frames
    -      111.0000   61.0000    0.0000 93

#__ type_ start__ end____ width___ exp.time_
 36 omega   81.00  178.00   1.0000    9.0000
omega____ theta____ kappa____ phi______ frames
    -      111.0000   77.0000  -60.0000 97

#__ type_ start__ end____ width___ exp.time_
 37 omega   81.00  178.00   1.0000    9.0000
omega____ theta____ kappa____ phi______ frames
    -      111.0000   75.0000  -44.3568 97

#__ type_ start__ end____ width___ exp.time_
 38 omega   81.00  178.00   1.0000    9.0000
omega____ theta____ kappa____ phi______ frames
    -      111.0000   77.0000   90.0000 97

#__ type_ start__ end____ width___ exp.time_
 39 omega   85.00  178.00   1.0000    9.0000
omega____ theta____ kappa____ phi______ frames
    -      111.0000   61.0000  120.0000 93

#__ type_ start__ end____ width___ exp.time_
 40 omega   81.00  178.00   1.0000    9.0000
omega____ theta____ kappa____ phi______ frames
    -      111.0000   77.0000 -150.0000 97

#__ type_ start__ end____ width___ exp.time_
 41 omega   81.00  171.00   1.0000    9.0000
omega____ theta____ kappa____ phi______ frames
    -      111.0000   77.0000   60.0000 90

#__ type_ start__ end____ width___ exp.time_
 42 omega   82.00  108.00   1.0000    9.0000
omega____ theta____ kappa____ phi______ frames
    -      111.0000   71.0000  113.7660 26

#__ type_ start__ end____ width___ exp.time_
 43 omega   85.00  111.00   1.0000    9.0000
omega____ theta____ kappa____ phi______ frames
    -      111.0000   61.0000   90.0000 26

#__ type_ start__ end____ width___ exp.time_
 44 omega   81.00  107.00   1.0000    9.0000
omega____ theta____ kappa____ phi______ frames
    -      111.0000   77.0000 -180.0000 26

#__ type_ start__ end____ width___ exp.time_
 45 omega  111.00  177.00   1.0000    9.0000
omega____ theta____ kappa____ phi______ frames
    -      111.0000   77.0000 -180.0000 66

#__ type_ start__ end____ width___ exp.time_
 46 omega   81.00  178.00   1.0000    9.0000
omega____ theta____ kappa____ phi______ frames
    -      111.0000   77.0000 -120.0000 97

#__ type_ start__ end____ width___ exp.time_
 47 omega   42.00  120.00   1.0000    9.0000
omega____ theta____ kappa____ phi______ frames
    -      111.0000 -125.0000  120.0000 78

#__ type_ start__ end____ width___ exp.time_
 48 omega   81.00  107.00   1.0000    9.0000
omega____ theta____ kappa____ phi______ frames
    -      111.0000   77.0000    0.0000 26

#__ type_ start__ end____ width___ exp.time_
 49 omega   84.00  114.00   1.0000    9.0000
omega____ theta____ kappa____ phi______ frames
    -      111.0000   65.0000 -144.4198 30

#__ type_ start__ end____ width___ exp.time_
 50 omega   85.00  140.00   1.0000    9.0000
omega____ theta____ kappa____ phi______ frames
    -      111.0000  -77.0000 -180.0000 55

#__ type_ start__ end____ width___ exp.time_
 51 omega   43.00  137.00   1.0000    9.0000
omega____ theta____ kappa____ phi______ frames
    -      111.0000  -61.0000  120.0000 94

#__ type_ start__ end____ width___ exp.time_
 52 omega   81.00  107.00   1.0000    9.0000
omega____ theta____ kappa____ phi______ frames
    -      111.0000   77.0000  150.0000 26

#__ type_ start__ end____ width___ exp.time_
 53 omega   82.00  115.00   1.0000    9.0000
omega____ theta____ kappa____ phi______ frames
    -      111.0000   71.0000  -87.0027 33

#__ type_ start__ end____ width___ exp.time_
 54 omega   85.00  113.00   1.0000    9.0000
omega____ theta____ kappa____ phi______ frames
    -      111.0000   62.0000 -112.7481 28

#__ type_ start__ end____ width___ exp.time_
 55 omega   85.00  123.00   1.0000    9.0000
omega____ theta____ kappa____ phi______ frames
    -      111.0000   61.0000   37.4105 38

#__ type_ start__ end____ width___ exp.time_
 56 omega   88.00  114.00   1.0000    9.0000
omega____ theta____ kappa____ phi______ frames
    -      111.0000   46.0000 -167.7726 26
;
_diffrn_measurement_device 'four-circle diffractometer'
_diffrn_measurement_device_type 'SuperNova, Dual, Cu at zero, Atlas'
_diffrn_measurement_method '\w scans'
_diffrn_orient_matrix_UB_11 0.0371801000
_diffrn_orient_matrix_UB_12 -0.0165796000
_diffrn_orient_matrix_UB_13 -0.0438684000
_diffrn_orient_matrix_UB_21 -0.0329641000
_diffrn_orient_matrix_UB_22 -0.1084171000
_diffrn_orient_matrix_UB_23 -0.0479227000
_diffrn_orient_matrix_UB_31 -0.0254780000
_diffrn_orient_matrix_UB_32 0.1160831000
_diffrn_orient_matrix_UB_33 -0.0510164000
_diffrn_radiation_monochromator mirror
_diffrn_radiation_probe x-ray
_diffrn_radiation_type 'Cu K\a'
_diffrn_radiation_wavelength 1.54184
_diffrn_reflns_av_R_equivalents 0.0293
_diffrn_reflns_av_unetI/netI 0.0106
_diffrn_reflns_Laue_measured_fraction_full 1.000
_diffrn_reflns_Laue_measured_fraction_max 1.000
_diffrn_reflns_limit_h_max 35
_diffrn_reflns_limit_h_min -35
_diffrn_reflns_limit_k_max 11
_diffrn_reflns_limit_k_min -11
_diffrn_reflns_limit_l_max 23
_diffrn_reflns_limit_l_min -23
_diffrn_reflns_number 145084
_diffrn_reflns_point_group_measured_fraction_full 1.000
_diffrn_reflns_point_group_measured_fraction_max 1.000
_diffrn_reflns_theta_full 67.684
_diffrn_reflns_theta_max 71.986
_diffrn_reflns_theta_min 3.204
_diffrn_source 'sealed X-ray tube'
_diffrn_source_type 'SuperNova (Cu) X-ray Source'
_exptl_absorpt_coefficient_mu 2.008
_exptl_absorpt_correction_T_max 1.00000
_exptl_absorpt_correction_T_min 0.81354
_exptl_absorpt_correction_type multi-scan
_exptl_absorpt_process_details
;
CrysAlisPro, Agilent Technologies,
Version 1.171.37.35 (release 13-08-2014 CrysAlis171 .NET)
(compiled Aug 13 2014,18:06:01)
Empirical absorption correction using spherical harmonics,
 implemented in SCALE3 ABSPACK scaling algorithm.
Empirical absorption correction using spherical harmonics,
 implemented in SCALE3 ABSPACK scaling algorithm.
;
_exptl_crystal_colour 'clear colourless'
_exptl_crystal_colour_lustre clear
_exptl_crystal_colour_primary colourless
_exptl_crystal_density_diffrn 1.311
_exptl_crystal_description fragment
_exptl_crystal_F_000 2144
_exptl_crystal_size_max 0.2905
_exptl_crystal_size_mid 0.1772
_exptl_crystal_size_min 0.0558
_refine_diff_density_max 0.906
_refine_diff_density_min -0.901
_refine_diff_density_rms 0.058
_refine_ls_extinction_method none
_refine_ls_goodness_of_fit_ref 1.017
_refine_ls_hydrogen_treatment constr
_refine_ls_matrix_type full
_refine_ls_number_parameters 647
_refine_ls_number_reflns 10125
_refine_ls_number_restraints 0
_refine_ls_restrained_S_all 1.017
_refine_ls_R_factor_all 0.0482
_refine_ls_R_factor_gt 0.0465
_refine_ls_shift/su_max 0.001
_refine_ls_shift/su_mean 0.000
_refine_ls_structure_factor_coef Fsqd
_refine_ls_weighting_details 'w=1/[\s^2^(Fo^2^)+(0.0631P)^2^+5.9475P] where P=(Fo^2^+2Fc^2^)/3'
_refine_ls_weighting_scheme calc
_refine_ls_wR_factor_gt 0.1224
_refine_ls_wR_factor_ref 0.1239
_reflns_Friedel_coverage 0.000
_reflns_number_gt 9609
_reflns_number_total 10125
_reflns_threshold_expression 'I > 2\s(I)'
_cod_data_source_file c6dt04350j2.cif
_cod_data_source_block compound9
_cod_depositor_comments 'Adding full bibliography for 7041472--7041483.cif.'
_cod_database_code 7041481
_chemical_oxdiff_formula 'C28 H29 F3 Si3'
_reflns_odcompleteness_completeness 99.96
_reflns_odcompleteness_iscentric 1
_reflns_odcompleteness_theta 66.97
_shelx_space_group_comment
;
The symmetry employed for this shelxl refinement is uniquely defined
by the following loop, which should always be used as a source of
symmetry information in preference to the above space-group names.
They are only intended as comments.
;
_shelxl_version_number 2014-3

loop_
_space_group_symop_operation_xyz
'x, y, z'
'-x, y+1/2, -z+1/2'
'-x, -y, -z'
'x, -y-1/2, z-1/2'

loop_
_atom_site_label
_atom_site_type_symbol
_atom_site_fract_x
_atom_site_fract_y
_atom_site_fract_z
_atom_site_U_iso_or_equiv
_atom_site_adp_type
_atom_site_occupancy
_atom_site_site_symmetry_order
_atom_site_calc_flag
_atom_site_refinement_flags_posn
_atom_site_refinement_flags_adp
_atom_site_refinement_flags_occupancy
_atom_site_disorder_assembly
_atom_site_disorder_group
Si1 Si 0.07273(2) 0.76226(6) 0.25214(3) 0.02527(12) Uani 1 1 d . . . . .
Si2A Si 0.13567(4) 0.31937(7) 0.23487(4) 0.02636(19) Uani 0.911(3) 1 d . . P A 1
Si2B Si 0.1515(4) 0.3065(8) 0.2234(5) 0.02636(19) Uani 0.089(3) 1 d . . P A 2
Si3 Si 0.22310(2) 0.72654(5) 0.18113(3) 0.02423(12) Uani 1 1 d . . . . .
F1 F 0.02477(5) 0.85982(15) 0.22715(7) 0.0411(3) Uani 1 1 d . . . . .
F2A F 0.16532(9) 0.40755(19) 0.30369(10) 0.0678(7) Uani 0.911(3) 1 d . . P A 1
F2B F 0.1960(9) 0.368(2) 0.2737(10) 0.0678(7) Uani 0.089(3) 1 d . . P A 2
F3 F 0.21180(4) 0.83579(13) 0.23765(7) 0.0346(3) Uani 1 1 d . . . . .
C1 C 0.13159(6) 0.60346(18) 0.17958(10) 0.0203(3) Uani 1 1 d . . . . .
H1 H 0.1506 0.6086 0.2299 0.024 Uiso 1 1 calc R U . . .
C2 C 0.08353(6) 0.69042(19) 0.16651(10) 0.0210(4) Uani 1 1 d . . . . .
C3 C 0.04398(6) 0.5865(2) 0.13239(9) 0.0217(4) Uani 1 1 d . . . . .
C4 C -0.00561(7) 0.6122(2) 0.10637(10) 0.0264(4) Uani 1 1 d . . . . .
H4 H -0.0180 0.6999 0.1107 0.032 Uiso 1 1 calc R U . . .
C5 C -0.03638(7) 0.5054(2) 0.07387(10) 0.0291(4) Uani 1 1 d . . . . .
H5 H -0.0694 0.5220 0.0560 0.035 Uiso 1 1 calc R U . . .
C6 C -0.01800(7) 0.3747(2) 0.06801(10) 0.0295(4) Uani 1 1 d . . . . .
H6 H -0.0388 0.3040 0.0459 0.035 Uiso 1 1 calc R U . . .
C7 C 0.03136(7) 0.3480(2) 0.09489(10) 0.0272(4) Uani 1 1 d . . . . .
H7 H 0.0435 0.2597 0.0914 0.033 Uiso 1 1 calc R U . . .
C8 C 0.06236(7) 0.4550(2) 0.12706(10) 0.0228(4) Uani 1 1 d . . . . .
C9 C 0.11744(7) 0.44847(19) 0.15646(10) 0.0230(4) Uani 1 1 d . . . . .
C10 C 0.14100(6) 0.42367(19) 0.09595(10) 0.0236(4) Uani 1 1 d . . . . .
C11 C 0.13879(7) 0.3041(2) 0.05471(12) 0.0292(4) Uani 1 1 d . . . . .
H11 H 0.1237 0.2248 0.0655 0.035 Uiso 1 1 calc R U . . .
C12 C 0.15933(7) 0.3040(2) -0.00256(12) 0.0327(5) Uani 1 1 d . . . . .
H12 H 0.1578 0.2243 -0.0301 0.039 Uiso 1 1 calc R U . . .
C13 C 0.18202(7) 0.4215(2) -0.01904(11) 0.0305(4) Uani 1 1 d . . . . .
H13 H 0.1954 0.4206 -0.0578 0.037 Uiso 1 1 calc R U . . .
C14 C 0.18482(7) 0.5406(2) 0.02230(11) 0.0268(4) Uani 1 1 d . . . . .
H14 H 0.2004 0.6191 0.0117 0.032 Uiso 1 1 calc R U . . .
C15 C 0.16415(6) 0.54157(19) 0.07960(10) 0.0227(4) Uani 1 1 d . . . . .
C16 C 0.16110(6) 0.66253(19) 0.12824(10) 0.0208(4) Uani 1 1 d . . . . .
C17 C 0.12971(6) 0.77978(18) 0.08872(10) 0.0210(4) Uani 1 1 d . . . . .
C18 C 0.13722(7) 0.8599(2) 0.03307(10) 0.0253(4) Uani 1 1 d . . . . .
H18 H 0.1644 0.8454 0.0165 0.030 Uiso 1 1 calc R U . . .
C19 C 0.10368(7) 0.9619(2) 0.00246(10) 0.0275(4) Uani 1 1 d . . . . .
H19 H 0.1081 1.0142 -0.0356 0.033 Uiso 1 1 calc R U . . .
C20 C 0.06388(7) 0.9862(2) 0.02821(11) 0.0279(4) Uani 1 1 d . . . . .
H20 H 0.0423 1.0568 0.0084 0.033 Uiso 1 1 calc R U . . .
C21 C 0.05598(7) 0.9056(2) 0.08356(10) 0.0258(4) Uani 1 1 d . . . . .
H21 H 0.0292 0.9219 0.1009 0.031 Uiso 1 1 calc R U . . .
C22 C 0.08855(6) 0.80013(19) 0.11276(10) 0.0213(4) Uani 1 1 d . . . . .
C23 C 0.12153(8) 0.8750(2) 0.30210(12) 0.0364(5) Uani 1 1 d . . . . .
H23A H 0.1129 0.9133 0.3427 0.055 Uiso 1 1 calc R U . . .
H23B H 0.1264 0.9488 0.2715 0.055 Uiso 1 1 calc R U . . .
H23C H 0.1509 0.8221 0.3183 0.055 Uiso 1 1 calc R U . . .
C24 C 0.05940(11) 0.6225(3) 0.30783(13) 0.0444(6) Uani 1 1 d . . . . .
H24A H 0.0322 0.5699 0.2806 0.067 Uiso 1 1 calc R U . . .
H24B H 0.0519 0.6614 0.3492 0.067 Uiso 1 1 calc R U . . .
H24C H 0.0871 0.5629 0.3230 0.067 Uiso 1 1 calc R U . . .
C25A C 0.08449(10) 0.2435(3) 0.26169(15) 0.0374(6) Uani 0.911(3) 1 d . . P A 1
H25A H 0.0962 0.1981 0.3072 0.056 Uiso 0.911(3) 1 calc R U P A 1
H25B H 0.0683 0.1772 0.2263 0.056 Uiso 0.911(3) 1 calc R U P A 1
H25C H 0.0622 0.3154 0.2655 0.056 Uiso 0.911(3) 1 calc R U P A 1
C26A C 0.17764(12) 0.1831(4) 0.2212(2) 0.0650(12) Uani 0.911(3) 1 d . . P A 1
H26A H 0.1617 0.1272 0.1806 0.097 Uiso 0.911(3) 1 calc R U P A 1
H26B H 0.2059 0.2255 0.2126 0.097 Uiso 0.911(3) 1 calc R U P A 1
H26C H 0.1871 0.1258 0.2632 0.097 Uiso 0.911(3) 1 calc R U P A 1
C25B C 0.1125(11) 0.280(3) 0.2809(16) 0.0374(6) Uani 0.089(3) 1 d . . P A 2
H25D H 0.1298 0.2301 0.3230 0.056 Uiso 0.089(3) 1 calc R U P A 2
H25E H 0.0847 0.2270 0.2558 0.056 Uiso 0.089(3) 1 calc R U P A 2
H25F H 0.1022 0.3679 0.2946 0.056 Uiso 0.089(3) 1 calc R U P A 2
C26B C 0.1572(14) 0.130(4) 0.193(3) 0.0650(12) Uani 0.089(3) 1 d . . P A 2
H26D H 0.1269 0.1013 0.1615 0.097 Uiso 0.089(3) 1 calc R U P A 2
H26E H 0.1820 0.1273 0.1684 0.097 Uiso 0.089(3) 1 calc R U P A 2
H26F H 0.1658 0.0695 0.2339 0.097 Uiso 0.089(3) 1 calc R U P A 2
C27 C 0.25850(7) 0.5832(2) 0.23344(12) 0.0333(5) Uani 1 1 d . . . . .
H27A H 0.2852 0.6205 0.2699 0.050 Uiso 1 1 calc R U . . .
H27B H 0.2706 0.5246 0.2022 0.050 Uiso 1 1 calc R U . . .
H27C H 0.2381 0.5300 0.2554 0.050 Uiso 1 1 calc R U . . .
C28 C 0.25748(8) 0.8211(3) 0.12823(13) 0.0388(5) Uani 1 1 d . . . . .
H28A H 0.2882 0.8496 0.1591 0.058 Uiso 1 1 calc R U . . .
H28B H 0.2395 0.9014 0.1068 0.058 Uiso 1 1 calc R U . . .
H28C H 0.2627 0.7617 0.0913 0.058 Uiso 1 1 calc R U . . .
Si4 Si 0.64753(2) 0.69815(6) 0.55482(3) 0.02906(13) Uani 1 1 d . . . . .
Si5A Si 0.5708(11) 0.246(4) 0.5153(18) 0.0381(4) Uani 0.5 1 d . . P B 1
Si5B Si 0.5712(11) 0.244(4) 0.5144(18) 0.0381(4) Uani 0.5 1 d . . P B 2
Si6 Si 0.53977(2) 0.57213(6) 0.32300(3) 0.03165(14) Uani 1 1 d . . . . .
F4 F 0.60938(7) 0.80466(18) 0.50712(8) 0.0635(5) Uani 1 1 d . . . . .
F5A F 0.5621(2) 0.3716(4) 0.5725(3) 0.0638(13) Uani 0.5 1 d . . P B 1
F6A F 0.49611(8) 0.4627(3) 0.33574(13) 0.0642(4) Uani 0.5 1 d . . P C 1
F5B F 0.54262(15) 0.3656(4) 0.5315(3) 0.0527(10) Uani 0.5 1 d . . P B 2
F6B F 0.53630(8) 0.5815(3) 0.23425(13) 0.0642(4) Uani 0.5 1 d . . P C 2
C29 C 0.60941(7) 0.4801(2) 0.45254(10) 0.0233(4) Uani 1 1 d . . . . .
H29 H 0.5817 0.5163 0.4675 0.028 Uiso 1 1 calc R U . . .
C30 C 0.65741(6) 0.5612(2) 0.49013(10) 0.0229(4) Uani 1 1 d . . . . .
C31 C 0.69174(7) 0.4486(2) 0.52850(10) 0.0242(4) Uani 1 1 d . . . . .
C32 C 0.74033(7) 0.4630(2) 0.56583(10) 0.0286(4) Uani 1 1 d . . . . .
H32 H 0.7549 0.5499 0.5708 0.034 Uiso 1 1 calc R U . . .
C33 C 0.76689(8) 0.3467(2) 0.59560(11) 0.0326(4) Uani 1 1 d . . . . .
H33 H 0.7993 0.3559 0.6208 0.039 Uiso 1 1 calc R U . . .
C34 C 0.74519(8) 0.2171(2) 0.58793(11) 0.0338(5) Uani 1 1 d . . . . .
H34 H 0.7631 0.1398 0.6084 0.041 Uiso 1 1 calc R U . . .
C35 C 0.69687(8) 0.2021(2) 0.54981(11) 0.0306(4) Uani 1 1 d . . . . .
H35 H 0.6825 0.1149 0.5441 0.037 Uiso 1 1 calc R U . . .
C36 C 0.66999(7) 0.3181(2) 0.52019(10) 0.0254(4) Uani 1 1 d . . . . .
C37 C 0.61822(7) 0.3216(2) 0.47237(11) 0.0261(4) Uani 1 1 d . . . . .
C38 C 0.61539(7) 0.2525(2) 0.40086(11) 0.0281(4) Uani 1 1 d . . . . .
C39 C 0.62248(8) 0.1129(2) 0.38847(13) 0.0366(5) Uani 1 1 d . . . . .
H39 H 0.6284 0.0495 0.4260 0.044 Uiso 1 1 calc R U . . .
C40 C 0.62057(9) 0.0692(3) 0.31923(14) 0.0434(6) Uani 1 1 d . . . . .
H40 H 0.6256 -0.0237 0.3105 0.052 Uiso 1 1 calc R U . . .
C41 C 0.61129(9) 0.1635(3) 0.26337(13) 0.0413(5) Uani 1 1 d . . . . .
H41 H 0.6099 0.1334 0.2172 0.050 Uiso 1 1 calc R U . . .
C42 C 0.60404(8) 0.3028(2) 0.27559(12) 0.0332(5) Uani 1 1 d . . . . .
H42 H 0.5978 0.3657 0.2378 0.040 Uiso 1 1 calc R U . . .
C43 C 0.60621(7) 0.3473(2) 0.34456(11) 0.0271(4) Uani 1 1 d . . . . .
C44 C 0.60110(7) 0.4946(2) 0.36904(10) 0.0238(4) Uani 1 1 d . . . . .
C45 C 0.64223(6) 0.5880(2) 0.36172(10) 0.0233(4) Uani 1 1 d . . . . .
C46 C 0.65206(7) 0.6336(2) 0.29906(11) 0.0288(4) Uani 1 1 d . . . . .
H46 H 0.6317 0.6092 0.2546 0.035 Uiso 1 1 calc R U . . .
C47 C 0.69250(8) 0.7160(2) 0.30314(11) 0.0322(4) Uani 1 1 d . . . . .
H47 H 0.6990 0.7474 0.2613 0.039 Uiso 1 1 calc R U . . .
C48 C 0.72327(7) 0.7516(2) 0.36918(12) 0.0306(4) Uani 1 1 d . . . . .
H48 H 0.7503 0.8065 0.3715 0.037 Uiso 1 1 calc R U . . .
C49 C 0.71379(7) 0.7053(2) 0.43190(11) 0.0271(4) Uani 1 1 d . . . . .
H49 H 0.7346 0.7285 0.4762 0.033 Uiso 1 1 calc R U . . .
C50 C 0.67315(7) 0.6241(2) 0.42820(10) 0.0229(4) Uani 1 1 d . . . . .
C51 C 0.70159(9) 0.8016(3) 0.59948(13) 0.0403(5) Uani 1 1 d . . . . .
H51A H 0.7137 0.8476 0.5639 0.060 Uiso 1 1 calc R U . . .
H51B H 0.7262 0.7414 0.6276 0.060 Uiso 1 1 calc R U . . .
H51C H 0.6930 0.8693 0.6302 0.060 Uiso 1 1 calc R U . . .
C52 C 0.62108(11) 0.6220(4) 0.62313(15) 0.0614(9) Uani 1 1 d . . . . .
H52A H 0.6105 0.6949 0.6490 0.092 Uiso 1 1 calc R U . . .
H52B H 0.6451 0.5668 0.6558 0.092 Uiso 1 1 calc R U . . .
H52C H 0.5939 0.5647 0.6001 0.092 Uiso 1 1 calc R U . . .
C53 C 0.59479(11) 0.1171(3) 0.58558(16) 0.0560(7) Uani 1 1 d . . . . .
H53A H 0.6215 0.1564 0.6213 0.084 Uiso 1 1 calc R U . B 1
H53B H 0.6057 0.0371 0.5649 0.084 Uiso 1 1 calc R U . B 1
H53C H 0.5698 0.0904 0.6073 0.084 Uiso 1 1 calc R U . B 1
C54A C 0.5129(3) 0.2061(10) 0.4546(5) 0.067(2) Uani 0.5 1 d . . P B 1
H54A H 0.4989 0.2891 0.4302 0.100 Uiso 0.5 1 calc R U P B 1
H54B H 0.4918 0.1691 0.4810 0.100 Uiso 0.5 1 calc R U P B 1
H54C H 0.5170 0.1390 0.4201 0.100 Uiso 0.5 1 calc R U P B 1
C54B C 0.5261(3) 0.1293(10) 0.4457(5) 0.067(2) Uani 0.5 1 d . . P B 2
H54D H 0.5137 0.1803 0.4020 0.100 Uiso 0.5 1 calc R U P B 2
H54E H 0.4998 0.1030 0.4648 0.100 Uiso 0.5 1 calc R U P B 2
H54F H 0.5424 0.0476 0.4360 0.100 Uiso 0.5 1 calc R U P B 2
C55 C 0.53228(9) 0.7448(3) 0.35711(18) 0.0550(7) Uani 1 1 d . . . . .
H55A H 0.5012 0.7812 0.3319 0.082 Uiso 1 1 calc R U . . .
H55B H 0.5573 0.8049 0.3500 0.082 Uiso 1 1 calc R U . . .
H55C H 0.5345 0.7392 0.4074 0.082 Uiso 1 1 calc R U . . .
C56A C 0.53630(8) 0.5815(3) 0.23425(13) 0.0642(4) Uani 0.5 1 d . . P C 1
H56A H 0.5609 0.6431 0.2272 0.096 Uiso 0.5 1 calc R U P C 1
H56B H 0.5411 0.4909 0.2168 0.096 Uiso 0.5 1 calc R U P C 1
H56C H 0.5050 0.6157 0.2085 0.096 Uiso 0.5 1 calc R U P C 1
C56B C 0.49611(8) 0.4627(3) 0.33574(13) 0.0642(4) Uani 0.5 1 d . . P C 2
H56D H 0.4981 0.4575 0.3859 0.096 Uiso 0.5 1 calc R U P C 2
H56E H 0.4647 0.4968 0.3101 0.096 Uiso 0.5 1 calc R U P C 2
H56F H 0.5009 0.3720 0.3184 0.096 Uiso 0.5 1 calc R U P C 2

loop_
_atom_site_aniso_label
_atom_site_aniso_U_11
_atom_site_aniso_U_22
_atom_site_aniso_U_33
_atom_site_aniso_U_23
_atom_site_aniso_U_13
_atom_site_aniso_U_12
Si1 0.0262(3) 0.0246(3) 0.0241(3) -0.0010(2) 0.0054(2) 0.0008(2)
Si2A 0.0217(4) 0.0222(3) 0.0333(3) 0.0076(2) 0.0042(3) -0.0015(3)
Si2B 0.0217(4) 0.0222(3) 0.0333(3) 0.0076(2) 0.0042(3) -0.0015(3)
Si3 0.0179(2) 0.0234(3) 0.0297(3) -0.0017(2) 0.0037(2) -0.00266(19)
F1 0.0319(6) 0.0484(8) 0.0436(7) -0.0014(6) 0.0111(5) 0.0115(6)
F2A 0.0957(16) 0.0417(10) 0.0416(10) 0.0168(8) -0.0235(10) -0.0274(10)
F2B 0.0957(16) 0.0417(10) 0.0416(10) 0.0168(8) -0.0235(10) -0.0274(10)
F3 0.0292(6) 0.0314(6) 0.0405(7) -0.0113(5) 0.0050(5) -0.0012(5)
C1 0.0178(8) 0.0183(8) 0.0226(8) 0.0014(7) 0.0018(7) -0.0021(7)
C2 0.0171(8) 0.0212(9) 0.0230(9) 0.0012(7) 0.0023(7) -0.0012(7)
C3 0.0194(8) 0.0261(9) 0.0190(8) 0.0020(7) 0.0042(7) -0.0049(7)
C4 0.0199(9) 0.0332(10) 0.0258(9) 0.0039(8) 0.0055(7) -0.0017(8)
C5 0.0188(9) 0.0425(12) 0.0245(9) 0.0043(8) 0.0035(7) -0.0067(8)
C6 0.0262(10) 0.0399(11) 0.0218(9) -0.0019(8) 0.0056(7) -0.0163(9)
C7 0.0297(10) 0.0270(10) 0.0260(9) -0.0017(8) 0.0096(8) -0.0083(8)
C8 0.0215(9) 0.0258(9) 0.0205(8) 0.0016(7) 0.0048(7) -0.0059(7)
C9 0.0212(9) 0.0179(9) 0.0275(9) 0.0012(7) 0.0023(7) -0.0030(7)
C10 0.0184(8) 0.0203(9) 0.0297(9) 0.0003(7) 0.0021(7) 0.0008(7)
C11 0.0230(9) 0.0214(9) 0.0417(11) -0.0040(8) 0.0065(8) -0.0014(7)
C12 0.0267(10) 0.0263(10) 0.0430(12) -0.0108(9) 0.0062(9) 0.0025(8)
C13 0.0265(10) 0.0321(11) 0.0333(10) -0.0036(8) 0.0091(8) 0.0049(8)
C14 0.0241(9) 0.0240(9) 0.0323(10) -0.0004(8) 0.0073(8) 0.0005(7)
C15 0.0185(8) 0.0204(9) 0.0270(9) -0.0008(7) 0.0025(7) 0.0007(7)
C16 0.0194(8) 0.0184(8) 0.0244(9) 0.0007(7) 0.0053(7) -0.0014(7)
C17 0.0204(8) 0.0171(8) 0.0230(9) -0.0017(7) 0.0014(7) -0.0037(7)
C18 0.0279(9) 0.0205(9) 0.0276(9) -0.0011(7) 0.0075(7) -0.0047(7)
C19 0.0360(10) 0.0193(9) 0.0239(9) 0.0024(7) 0.0022(8) -0.0072(8)
C20 0.0275(9) 0.0199(9) 0.0294(10) 0.0029(7) -0.0041(8) 0.0000(7)
C21 0.0203(9) 0.0254(9) 0.0282(9) 0.0008(8) 0.0005(7) -0.0003(7)
C22 0.0199(8) 0.0193(8) 0.0219(8) -0.0007(7) 0.0012(7) -0.0035(7)
C23 0.0329(11) 0.0330(11) 0.0392(12) -0.0037(9) 0.0031(9) -0.0018(9)
C24 0.0722(17) 0.0316(12) 0.0342(12) -0.0015(9) 0.0229(12) -0.0039(11)
C25A 0.0335(14) 0.0376(14) 0.0475(14) 0.0168(11) 0.0220(12) 0.0097(11)
C26A 0.0443(18) 0.067(2) 0.099(3) 0.058(2) 0.047(2) 0.0331(16)
C25B 0.0335(14) 0.0376(14) 0.0475(14) 0.0168(11) 0.0220(12) 0.0097(11)
C26B 0.0443(18) 0.067(2) 0.099(3) 0.058(2) 0.047(2) 0.0331(16)
C27 0.0255(10) 0.0349(11) 0.0372(11) 0.0000(9) 0.0045(8) 0.0053(8)
C28 0.0258(10) 0.0444(13) 0.0456(13) 0.0027(10) 0.0085(9) -0.0107(9)
Si4 0.0285(3) 0.0332(3) 0.0266(3) -0.0021(2) 0.0095(2) 0.0029(2)
Si5A 0.0335(4) 0.0353(7) 0.0497(7) 0.0104(5) 0.0187(4) -0.0052(4)
Si5B 0.0335(4) 0.0353(7) 0.0497(7) 0.0104(5) 0.0187(4) -0.0052(4)
Si6 0.0200(3) 0.0360(3) 0.0359(3) 0.0067(2) 0.0024(2) 0.0015(2)
F4 0.0725(11) 0.0616(10) 0.0459(8) -0.0105(7) -0.0021(8) 0.0386(9)
F5A 0.106(4) 0.0341(17) 0.079(3) -0.001(2) 0.073(3) -0.002(2)
F6A 0.0550(9) 0.0756(11) 0.0653(9) 0.0148(8) 0.0222(7) 0.0028(8)
F5B 0.054(2) 0.0359(17) 0.088(3) 0.001(2) 0.054(2) -0.0031(16)
F6B 0.0550(9) 0.0756(11) 0.0653(9) 0.0148(8) 0.0222(7) 0.0028(8)
C29 0.0201(8) 0.0242(9) 0.0263(9) 0.0024(7) 0.0074(7) -0.0003(7)
C30 0.0204(8) 0.0244(9) 0.0242(9) 0.0016(7) 0.0069(7) -0.0016(7)
C31 0.0243(9) 0.0281(10) 0.0212(8) 0.0016(7) 0.0082(7) 0.0016(7)
C32 0.0268(10) 0.0322(10) 0.0262(9) -0.0010(8) 0.0063(8) -0.0010(8)
C33 0.0286(10) 0.0402(12) 0.0261(10) 0.0002(9) 0.0022(8) 0.0051(9)
C34 0.0368(11) 0.0340(11) 0.0280(10) 0.0038(8) 0.0047(9) 0.0104(9)
C35 0.0350(11) 0.0276(10) 0.0286(10) 0.0031(8) 0.0072(8) 0.0017(8)
C36 0.0259(9) 0.0276(10) 0.0237(9) 0.0022(7) 0.0083(7) 0.0002(8)
C37 0.0252(9) 0.0236(9) 0.0299(10) 0.0032(8) 0.0081(8) -0.0018(7)
C38 0.0225(9) 0.0269(10) 0.0326(10) -0.0010(8) 0.0032(8) -0.0034(7)
C39 0.0339(11) 0.0273(11) 0.0430(12) -0.0023(9) 0.0012(9) -0.0028(9)
C40 0.0418(13) 0.0301(12) 0.0503(14) -0.0131(10) -0.0013(11) -0.0006(10)
C41 0.0391(12) 0.0426(13) 0.0361(12) -0.0150(10) -0.0002(9) -0.0012(10)
C42 0.0275(10) 0.0372(12) 0.0304(10) -0.0048(9) 0.0001(8) -0.0007(9)
C43 0.0197(9) 0.0293(10) 0.0296(10) -0.0022(8) 0.0021(7) -0.0022(7)
C44 0.0195(8) 0.0266(10) 0.0246(9) 0.0019(7) 0.0049(7) -0.0003(7)
C45 0.0194(8) 0.0239(9) 0.0269(9) 0.0019(7) 0.0066(7) 0.0021(7)
C46 0.0258(9) 0.0352(11) 0.0249(9) 0.0025(8) 0.0060(7) 0.0015(8)
C47 0.0304(10) 0.0405(12) 0.0281(10) 0.0076(9) 0.0123(8) 0.0006(9)
C48 0.0247(9) 0.0342(11) 0.0351(11) 0.0037(9) 0.0117(8) -0.0040(8)
C49 0.0242(9) 0.0296(10) 0.0274(10) 0.0003(8) 0.0069(8) -0.0031(8)
C50 0.0215(9) 0.0231(9) 0.0252(9) 0.0017(7) 0.0079(7) 0.0017(7)
C51 0.0473(13) 0.0350(12) 0.0423(12) -0.0096(10) 0.0187(11) -0.0075(10)
C52 0.0529(16) 0.097(2) 0.0419(14) -0.0192(15) 0.0265(12) -0.0301(16)
C53 0.0604(17) 0.0653(18) 0.0504(15) 0.0185(14) 0.0288(13) -0.0018(14)
C54A 0.034(3) 0.106(6) 0.060(3) 0.024(4) 0.013(2) -0.022(3)
C54B 0.034(3) 0.106(6) 0.060(3) 0.024(4) 0.013(2) -0.022(3)
C55 0.0307(12) 0.0459(15) 0.082(2) -0.0034(14) 0.0039(13) 0.0076(11)
C56A 0.0550(9) 0.0756(11) 0.0653(9) 0.0148(8) 0.0222(7) 0.0028(8)
C56B 0.0550(9) 0.0756(11) 0.0653(9) 0.0148(8) 0.0222(7) 0.0028(8)

loop_
_atom_type_symbol
_atom_type_description
_atom_type_scat_dispersion_real
_atom_type_scat_dispersion_imag
_atom_type_scat_source
C C 0.0181 0.0091 'International Tables Vol C Tables 4.2.6.8 and 6.1.1.4'
H H 0.0000 0.0000 'International Tables Vol C Tables 4.2.6.8 and 6.1.1.4'
F F 0.0727 0.0534 'International Tables Vol C Tables 4.2.6.8 and 6.1.1.4'
Si Si 0.2541 0.3302 'International Tables Vol C Tables 4.2.6.8 and 6.1.1.4'

loop_
_exptl_crystal_face_index_h
_exptl_crystal_face_index_k
_exptl_crystal_face_index_l
_exptl_crystal_face_perp_dist
_exptl_oxdiff_crystal_face_indexfrac_h
_exptl_oxdiff_crystal_face_indexfrac_k
_exptl_oxdiff_crystal_face_indexfrac_l
_exptl_oxdiff_crystal_face_x
_exptl_oxdiff_crystal_face_y
_exptl_oxdiff_crystal_face_z
-5 -4 4 0.1137 -4.9341 -3.9956 4.0259 -0.2938 0.4029 -0.5435
5 4 -4 0.1137 4.9341 3.9956 -4.0259 0.2938 -0.4029 0.5435
5 0 1 0.0812 5.0037 0.0120 0.9886 0.1425 -0.2136 -0.1765
-5 0 -1 0.0759 -5.0037 -0.0120 -0.9886 -0.1425 0.2136 0.1765
-2 0 5 0.0314 -1.9757 0.0097 4.9922 -0.2926 -0.1752 -0.2032
2 0 -5 0.0244 1.9757 -0.0097 -4.9922 0.2926 0.1752 0.2032
5 -3 0 0.1256 5.0332 -2.9885 0.0103 0.2362 0.1576 -0.4757
-5 3 0 0.1256 -5.0332 2.9885 -0.0103 -0.2362 -0.1576 0.4757

loop_
_geom_angle_atom_site_label_1
_geom_angle_atom_site_label_2
_geom_angle_atom_site_label_3
_geom_angle
F1 Si1 C2 105.99(8)
F1 Si1 C23 106.08(9)
F1 Si1 C24 107.87(11)
C23 Si1 C2 113.40(10)
C23 Si1 C24 112.20(12)
C24 Si1 C2 110.83(10)
F2A Si2A C9 106.29(9)
F2A Si2A C25A 104.98(13)
F2A Si2A C26A 106.00(18)
C25A Si2A C9 114.49(11)
C25A Si2A C26A 110.98(14)
C26A Si2A C9 113.25(13)
F2B Si2B C9 109.8(8)
F2B Si2B C25B 102.4(15)
F2B Si2B C26B 116.1(17)
C25B Si2B C9 103.3(10)
C25B Si2B C26B 101.0(15)
C26B Si2B C9 120.9(14)
F3 Si3 C16 104.37(7)
F3 Si3 C27 107.32(9)
F3 Si3 C28 106.82(10)
C27 Si3 C16 110.34(9)
C28 Si3 C16 115.09(9)
C28 Si3 C27 112.23(11)
C2 C1 H1 111.1
C2 C1 C9 108.19(14)
C2 C1 C16 107.56(14)
C9 C1 H1 111.1
C16 C1 H1 111.1
C16 C1 C9 107.65(14)
C1 C2 Si1 113.37(12)
C3 C2 Si1 109.93(12)
C3 C2 C1 103.60(14)
C22 C2 Si1 114.39(13)
C22 C2 C1 103.90(14)
C22 C2 C3 111.01(14)
C4 C3 C2 127.26(18)
C8 C3 C2 112.38(15)
C8 C3 C4 120.35(17)
C3 C4 H4 120.3
C5 C4 C3 119.42(19)
C5 C4 H4 120.3
C4 C5 H5 119.9
C6 C5 C4 120.21(18)
C6 C5 H5 119.9
C5 C6 H6 119.7
C5 C6 C7 120.59(18)
C7 C6 H6 119.7
C6 C7 H7 120.3
C6 C7 C8 119.36(19)
C8 C7 H7 120.3
C3 C8 C7 120.06(17)
C3 C8 C9 112.63(16)
C7 C8 C9 127.26(18)
C1 C9 Si2A 113.22(12)
C1 C9 Si2B 115.5(3)
C8 C9 Si2A 110.69(13)
C8 C9 Si2B 123.8(3)
C8 C9 C1 103.09(14)
C10 C9 Si2A 115.10(13)
C10 C9 Si2B 98.9(4)
C10 C9 C1 103.50(14)
C10 C9 C8 110.40(15)
C11 C10 C9 127.62(17)
C11 C10 C15 119.64(18)
C15 C10 C9 112.59(16)
C10 C11 H11 120.2
C12 C11 C10 119.63(19)
C12 C11 H11 120.2
C11 C12 H12 119.7
C13 C12 C11 120.67(19)
C13 C12 H12 119.7
C12 C13 H13 120.0
C12 C13 C14 120.02(19)
C14 C13 H13 120.0
C13 C14 H14 120.2
C13 C14 C15 119.62(19)
C15 C14 H14 120.2
C10 C15 C16 112.01(16)
C14 C15 C10 120.42(18)
C14 C15 C16 127.51(17)
C1 C16 Si3 111.15(12)
C15 C16 Si3 112.49(12)
C15 C16 C1 104.18(14)
C15 C16 C17 112.70(15)
C17 C16 Si3 111.75(12)
C17 C16 C1 103.98(14)
C18 C17 C16 127.63(17)
C18 C17 C22 120.24(17)
C22 C17 C16 112.09(16)
C17 C18 H18 120.3
C17 C18 C19 119.32(18)
C19 C18 H18 120.3
C18 C19 H19 119.7
C20 C19 C18 120.54(18)
C20 C19 H19 119.7
C19 C20 H20 119.8
C19 C20 C21 120.36(18)
C21 C20 H20 119.8
C20 C21 H21 120.3
C20 C21 C22 119.32(18)
C22 C21 H21 120.3
C17 C22 C2 112.14(16)
C21 C22 C2 127.56(17)
C21 C22 C17 120.12(17)
Si1 C23 H23A 109.5
Si1 C23 H23B 109.5
Si1 C23 H23C 109.5
H23A C23 H23B 109.5
H23A C23 H23C 109.5
H23B C23 H23C 109.5
Si1 C24 H24A 109.5
Si1 C24 H24B 109.5
Si1 C24 H24C 109.5
H24A C24 H24B 109.5
H24A C24 H24C 109.5
H24B C24 H24C 109.5
Si2A C25A H25A 109.5
Si2A C25A H25B 109.5
Si2A C25A H25C 109.5
H25A C25A H25B 109.5
H25A C25A H25C 109.5
H25B C25A H25C 109.5
Si2A C26A H26A 109.5
Si2A C26A H26B 109.5
Si2A C26A H26C 109.5
H26A C26A H26B 109.5
H26A C26A H26C 109.5
H26B C26A H26C 109.5
Si2B C25B H25D 109.5
Si2B C25B H25E 109.5
Si2B C25B H25F 109.5
H25D C25B H25E 109.5
H25D C25B H25F 109.5
H25E C25B H25F 109.5
Si2B C26B H26D 109.5
Si2B C26B H26E 109.5
Si2B C26B H26F 109.5
H26D C26B H26E 109.5
H26D C26B H26F 109.5
H26E C26B H26F 109.5
Si3 C27 H27A 109.5
Si3 C27 H27B 109.5
Si3 C27 H27C 109.5
H27A C27 H27B 109.5
H27A C27 H27C 109.5
H27B C27 H27C 109.5
Si3 C28 H28A 109.5
Si3 C28 H28B 109.5
Si3 C28 H28C 109.5
H28A C28 H28B 109.5
H28A C28 H28C 109.5
H28B C28 H28C 109.5
F4 Si4 C30 105.49(8)
F4 Si4 C51 106.21(12)
F4 Si4 C52 108.69(14)
C51 Si4 C30 115.42(10)
C52 Si4 C30 111.16(13)
C52 Si4 C51 109.51(12)
F5A Si5A C37 104.9(17)
F5A Si5A C53 95.2(17)
F5A Si5A C54A 107.7(18)
C53 Si5A C37 114.4(16)
C54A Si5A C37 115.8(18)
C54A Si5A C53 115.8(19)
F5B Si5B C37 106.0(19)
F5B Si5B C53 118(2)
F5B Si5B C54B 107.0(16)
C37 Si5B C54B 110.4(18)
C53 Si5B C37 115.1(16)
C53 Si5B C54B 100.3(16)
F6A Si6 C44 108.11(10)
F6A Si6 C55 110.47(13)
F6B Si6 C44 106.84(10)
F6B Si6 C55 109.74(14)
C55 Si6 C44 111.98(11)
C30 C29 H29 111.2
C30 C29 C37 107.79(15)
C37 C29 H29 111.2
C44 C29 H29 111.2
C44 C29 C30 107.47(14)
C44 C29 C37 107.76(15)
C29 C30 Si4 112.52(12)
C31 C30 Si4 111.60(13)
C31 C30 C29 103.86(15)
C31 C30 C50 112.42(15)
C50 C30 Si4 111.95(13)
C50 C30 C29 103.99(14)
C32 C31 C30 127.43(18)
C32 C31 C36 120.21(18)
C36 C31 C30 112.29(16)
C31 C32 H32 120.2
C33 C32 C31 119.6(2)
C33 C32 H32 120.2
C32 C33 H33 119.9
C34 C33 C32 120.26(19)
C34 C33 H33 119.9
C33 C34 H34 119.9
C33 C34 C35 120.3(2)
C35 C34 H34 119.9
C34 C35 H35 120.1
C34 C35 C36 119.8(2)
C36 C35 H35 120.1
C31 C36 C37 112.47(17)
C35 C36 C31 119.88(18)
C35 C36 C37 127.46(18)
C29 C37 Si5A 112.9(10)
C29 C37 Si5B 113.5(10)
C36 C37 Si5A 114.6(9)
C36 C37 Si5B 114.6(9)
C36 C37 C29 103.54(15)
C38 C37 Si5A 111.1(10)
C38 C37 Si5B 110.4(10)
C38 C37 C29 103.69(15)
C38 C37 C36 110.36(16)
C39 C38 C37 127.4(2)
C43 C38 C37 112.26(18)
C43 C38 C39 120.4(2)
C38 C39 H39 120.4
C40 C39 C38 119.3(2)
C40 C39 H39 120.4
C39 C40 H40 119.9
C41 C40 C39 120.3(2)
C41 C40 H40 119.9
C40 C41 H41 119.7
C40 C41 C42 120.5(2)
C42 C41 H41 119.7
C41 C42 H42 120.2
C43 C42 C41 119.6(2)
C43 C42 H42 120.2
C38 C43 C44 112.55(17)
C42 C43 C38 120.0(2)
C42 C43 C44 127.41(19)
C29 C44 Si6 112.38(12)
C43 C44 Si6 112.20(13)
C43 C44 C29 103.73(15)
C43 C44 C45 112.48(15)
C45 C44 Si6 111.48(13)
C45 C44 C29 104.05(15)
C46 C45 C44 127.94(18)
C46 C45 C50 119.90(18)
C50 C45 C44 112.12(16)
C45 C46 H46 120.2
C47 C46 C45 119.65(19)
C47 C46 H46 120.2
C46 C47 H47 119.8
C48 C47 C46 120.43(19)
C48 C47 H47 119.8
C47 C48 H48 119.9
C47 C48 C49 120.10(19)
C49 C48 H48 119.9
C48 C49 H49 120.1
C48 C49 C50 119.74(19)
C50 C49 H49 120.1
C45 C50 C30 112.29(16)
C49 C50 C30 127.51(17)
C49 C50 C45 120.17(17)
Si4 C51 H51A 109.5
Si4 C51 H51B 109.5
Si4 C51 H51C 109.5
H51A C51 H51B 109.5
H51A C51 H51C 109.5
H51B C51 H51C 109.5
Si4 C52 H52A 109.5
Si4 C52 H52B 109.5
Si4 C52 H52C 109.5
H52A C52 H52B 109.5
H52A C52 H52C 109.5
H52B C52 H52C 109.5
Si5A C53 H53A 109.5
Si5A C53 H53B 109.5
Si5A C53 H53C 109.5
H53A C53 H53B 109.5
H53A C53 H53C 109.5
H53B C53 H53C 109.5
Si5A C54A H54A 109.5
Si5A C54A H54B 109.5
Si5A C54A H54C 109.5
H54A C54A H54B 109.5
H54A C54A H54C 109.5
H54B C54A H54C 109.5
Si5B C54B H54D 109.5
Si5B C54B H54E 109.5
Si5B C54B H54F 109.5
H54D C54B H54E 109.5
H54D C54B H54F 109.5
H54E C54B H54F 109.5
Si6 C55 H55A 109.5
Si6 C55 H55B 109.5
Si6 C55 H55C 109.5
H55A C55 H55B 109.5
H55A C55 H55C 109.5
H55B C55 H55C 109.5

loop_
_geom_bond_atom_site_label_1
_geom_bond_atom_site_label_2
_geom_bond_distance
Si1 F1 1.6276(13)
Si1 C2 1.8990(19)
Si1 C23 1.828(2)
Si1 C24 1.830(2)
Si2A F2A 1.6154(18)
Si2A C9 1.924(2)
Si2A C25A 1.836(3)
Si2A C26A 1.849(3)
Si2B F2B 1.50(2)
Si2B C9 1.955(8)
Si2B C25B 1.80(3)
Si2B C26B 1.82(5)
Si3 F3 1.6144(13)
Si3 C16 1.8979(18)
Si3 C27 1.847(2)
Si3 C28 1.844(2)
C1 H1 0.9800
C1 C2 1.574(2)
C1 C9 1.582(2)
C1 C16 1.577(2)
C2 C3 1.523(2)
C2 C22 1.519(2)
C3 C4 1.396(3)
C3 C8 1.388(3)
C4 H4 0.9300
C4 C5 1.390(3)
C5 H5 0.9300
C5 C6 1.383(3)
C6 H6 0.9300
C6 C7 1.393(3)
C7 H7 0.9300
C7 C8 1.394(3)
C8 C9 1.528(2)
C9 C10 1.522(3)
C10 C11 1.395(3)
C10 C15 1.396(3)
C11 H11 0.9300
C11 C12 1.390(3)
C12 H12 0.9300
C12 C13 1.386(3)
C13 H13 0.9300
C13 C14 1.390(3)
C14 H14 0.9300
C14 C15 1.393(3)
C15 C16 1.517(3)
C16 C17 1.517(2)
C17 C18 1.390(3)
C17 C22 1.394(3)
C18 H18 0.9300
C18 C19 1.391(3)
C19 H19 0.9300
C19 C20 1.383(3)
C20 H20 0.9300
C20 C21 1.392(3)
C21 H21 0.9300
C21 C22 1.393(3)
C23 H23A 0.9600
C23 H23B 0.9600
C23 H23C 0.9600
C24 H24A 0.9600
C24 H24B 0.9600
C24 H24C 0.9600
C25A H25A 0.9600
C25A H25B 0.9600
C25A H25C 0.9600
C26A H26A 0.9600
C26A H26B 0.9600
C26A H26C 0.9600
C25B H25D 0.9600
C25B H25E 0.9600
C25B H25F 0.9600
C26B H26D 0.9600
C26B H26E 0.9600
C26B H26F 0.9600
C27 H27A 0.9600
C27 H27B 0.9600
C27 H27C 0.9600
C28 H28A 0.9600
C28 H28B 0.9600
C28 H28C 0.9600
Si4 F4 1.5993(16)
Si4 C30 1.894(2)
Si4 C51 1.849(2)
Si4 C52 1.846(3)
Si5A F5A 1.71(4)
Si5A C37 1.92(4)
Si5A C53 1.83(3)
Si5A C54A 1.80(3)
Si5B F5B 1.52(4)
Si5B C37 1.91(4)
Si5B C53 1.83(3)
Si5B C54B 1.93(3)
Si6 F6A 1.705(2)
Si6 F6B 1.698(2)
Si6 C44 1.8962(19)
Si6 C55 1.826(3)
C29 H29 0.9800
C29 C30 1.579(2)
C29 C37 1.581(3)
C29 C44 1.576(3)
C30 C31 1.518(3)
C30 C50 1.518(2)
C31 C32 1.391(3)
C31 C36 1.394(3)
C32 H32 0.9300
C32 C33 1.391(3)
C33 H33 0.9300
C33 C34 1.386(3)
C34 H34 0.9300
C34 C35 1.389(3)
C35 H35 0.9300
C35 C36 1.391(3)
C36 C37 1.522(3)
C37 C38 1.519(3)
C38 C39 1.393(3)
C38 C43 1.393(3)
C39 H39 0.9300
C39 C40 1.393(3)
C40 H40 0.9300
C40 C41 1.383(4)
C41 H41 0.9300
C41 C42 1.389(3)
C42 H42 0.9300
C42 C43 1.389(3)
C43 C44 1.517(3)
C44 C45 1.520(3)
C45 C46 1.390(3)
C45 C50 1.395(3)
C46 H46 0.9300
C46 C47 1.389(3)
C47 H47 0.9300
C47 C48 1.386(3)
C48 H48 0.9300
C48 C49 1.389(3)
C49 H49 0.9300
C49 C50 1.389(3)
C51 H51A 0.9600
C51 H51B 0.9600
C51 H51C 0.9600
C52 H52A 0.9600
C52 H52B 0.9600
C52 H52C 0.9600
C53 H53A 0.9600
C53 H53B 0.9600
C53 H53C 0.9600
C54A H54A 0.9600
C54A H54B 0.9600
C54A H54C 0.9600
C54B H54D 0.9600
C54B H54E 0.9600
C54B H54F 0.9600
C55 H55A 0.9600
C55 H55B 0.9600
C55 H55C 0.9600
